data_2234324
loop_
_publ_author_name
'Tabatabaee, Masoumeh'
'Adineh, Mahnaz'
'Derikvand, Zohreh'
'Attar Gharamaleki, Jafar'

_publ_section_title
;
 Bis(guanidinium)
 tris(pyridine-2,6-dicarboxylato-\k^3^<i>O</i>^2^,<i>N</i>,<i>O</i>^6^)zirconate(II)
 tetrahydrate
;
_journal_coeditor_code LH5430
_journal_issue 4
_journal_name_full 'Acta Crystallographica Section E'
_journal_page_first m462
_journal_page_last m463
_journal_paper_doi 10.1107/S1600536812011439
_journal_volume 68
_journal_year 2012
_chemical_formula_iupac '(C H6 N3)2 [Zr (C7 H3 N O4)3], 4H2 O'
_chemical_formula_moiety '2(C H6 N3 +), C21 H9 N3 O12 Zr 2-, 4(H2 O)'
_chemical_formula_sum 'C23 H29 N9 O16 Zr'
_chemical_formula_weight 778.77
_chemical_name_systematic
;
Bis(guanidinium) tris(pyridine-2,6-dicarboxylato-
\k^3^<i>O</i>^2^,<i>N</i>,<i>O</i>^6^)zirconate(II) tetrahydrate
;
_space_group_IT_number 60
_symmetry_cell_setting orthorhombic
_symmetry_space_group_name_Hall '-P 2n 2ab'
_symmetry_space_group_name_H-M 'P b c n'
_atom_sites_solution_hydrogens mixed
_atom_sites_solution_primary direct
_atom_sites_solution_secondary difmap
_audit_creation_method SHELXL-97
_cell_angle_alpha 90.00
_cell_angle_beta 90.00
_cell_angle_gamma 90.00
_cell_formula_units_Z 4
_cell_length_a 17.2444(9)
_cell_length_b 10.8583(5)
_cell_length_c 16.5268(8)
_cell_measurement_reflns_used 4151
_cell_measurement_temperature 120(2)
_cell_measurement_theta_max 26.0
_cell_measurement_theta_min 2.3
_cell_volume 3094.6(3)
_computing_cell_refinement 'SAINT (Bruker, 1998)'
_computing_data_collection 'SMART (Bruker, 1998)'
_computing_data_reduction 'SAINT (Bruker, 1998)'
_computing_molecular_graphics
;
SHELXTL (Sheldrick, 2008), DIAMOND (Brandenburg, 1999) and
Mercury (Macrae et al., 2006)
;
_computing_publication_material 'SHELXTL (Sheldrick, 2008)'
_computing_structure_refinement 'SHELXTL (Sheldrick, 2008)'
_computing_structure_solution 'SHELXTL (Sheldrick, 2008)'
_diffrn_ambient_temperature 120(2)
_diffrn_measured_fraction_theta_full 1.000
_diffrn_measured_fraction_theta_max 1.000
_diffrn_measurement_device_type 'Bruker SMART 1000 CCD'
_diffrn_measurement_method '\w scans'
_diffrn_radiation_monochromator graphite
_diffrn_radiation_source 'normal-focus sealed tube'
_diffrn_radiation_type MoK\a
_diffrn_radiation_wavelength 0.71073
_diffrn_reflns_av_R_equivalents 0.0678
_diffrn_reflns_av_sigmaI/netI 0.0499
_diffrn_reflns_limit_h_max 23
_diffrn_reflns_limit_h_min -23
_diffrn_reflns_limit_k_max 14
_diffrn_reflns_limit_k_min -14
_diffrn_reflns_limit_l_max 22
_diffrn_reflns_limit_l_min -22
_diffrn_reflns_number 32229
_diffrn_reflns_theta_full 29.01
_diffrn_reflns_theta_max 29.01
_diffrn_reflns_theta_min 2.22
_exptl_absorpt_coefficient_mu 0.446
_exptl_absorpt_correction_T_max 0.970
_exptl_absorpt_correction_T_min 0.884
_exptl_absorpt_correction_type multi-scan
_exptl_absorpt_process_details '(SADABS; Bruker, 1998)'
_exptl_crystal_colour colorless
_exptl_crystal_density_diffrn 1.672
_exptl_crystal_density_method 'not measured'
_exptl_crystal_description prism
_exptl_crystal_F_000 1592
_exptl_crystal_size_max 0.17
_exptl_crystal_size_mid 0.15
_exptl_crystal_size_min 0.07
_refine_diff_density_max 0.873
_refine_diff_density_min -0.470
_refine_ls_extinction_method none
_refine_ls_goodness_of_fit_ref 1.067
_refine_ls_hydrogen_treatment constr
_refine_ls_matrix_type full
_refine_ls_number_parameters 223
_refine_ls_number_reflns 4116
_refine_ls_number_restraints 0
_refine_ls_restrained_S_all 1.067
_refine_ls_R_factor_all 0.0815
_refine_ls_R_factor_gt 0.0559
_refine_ls_shift/su_max 0.000
_refine_ls_shift/su_mean 0.000
_refine_ls_structure_factor_coef Fsqd
_refine_ls_weighting_details 'calc w=1/[\s^2^(Fo^2^)+(0.0562P)^2^+8.4300P] where P=(Fo^2^+2Fc^2^)/3'
_refine_ls_weighting_scheme calc
_refine_ls_wR_factor_gt 0.1274
_refine_ls_wR_factor_ref 0.1459
_reflns_number_gt 2884
_reflns_number_total 4116
_reflns_threshold_expression I>2\s(I)
_cod_data_source_file lh5430.cif
_cod_data_source_block I
_cod_database_code 2234324
_cod_database_fobs_code 2234324

loop_
_symmetry_equiv_pos_as_xyz
'x, y, z'
'-x+1/2, -y+1/2, z+1/2'
'-x, y, -z+1/2'
'x+1/2, -y+1/2, -z'
'-x, -y, -z'
'x-1/2, y-1/2, -z-1/2'
'x, -y, z-1/2'
'-x-1/2, y-1/2, z'

loop_
_atom_site_type_symbol
_atom_site_label
_atom_site_fract_x
_atom_site_fract_y
_atom_site_fract_z
_atom_site_U_iso_or_equiv
_atom_site_adp_type
_atom_site_calc_flag
_atom_site_refinement_flags
_atom_site_occupancy
_atom_site_symmetry_multiplicity
Zr Zr1 0.5000 0.72625(4) 0.2500 0.01631(13) Uani d S 1 2
O O1 0.38154(13) 0.6592(2) 0.28200(14) 0.0245(5) Uani d . 1 1
O O2 0.25204(15) 0.6675(3) 0.27362(17) 0.0349(6) Uani d . 1 1
O O3 0.54360(12) 0.8668(2) 0.16530(13) 0.0226(5) Uani d . 1 1
O O4 0.53142(16) 1.0370(2) 0.09047(17) 0.0362(6) Uani d . 1 1
O O5 0.47334(14) 0.6443(2) 0.12914(14) 0.0236(5) Uani d . 1 1
O O6 0.42065(17) 0.4926(2) 0.05627(15) 0.0354(6) Uani d . 1 1
N N1 0.40034(15) 0.8418(2) 0.18731(16) 0.0214(5) Uani d . 1 1
N N2 0.5000 0.5072(3) 0.2500 0.0171(7) Uani d S 1 2
C C1 0.32630(19) 0.8123(3) 0.20019(19) 0.0225(6) Uani d . 1 1
C C2 0.2655(2) 0.8764(3) 0.1641(2) 0.0292(7) Uani d . 1 1
H H2A 0.2131 0.8533 0.1731 0.035 Uiso calc R 1 1
C C3 0.2842(2) 0.9750(3) 0.1146(2) 0.0295(7) Uani d . 1 1
H H3A 0.2441 1.0216 0.0898 0.035 Uiso calc R 1 1
C C4 0.3609(2) 1.0061(3) 0.1010(2) 0.0273(7) Uani d . 1 1
H H4A 0.3743 1.0733 0.0670 0.033 Uiso calc R 1 1
C C5 0.41742(19) 0.9359(3) 0.13861(19) 0.0219(6) Uani d . 1 1
C C6 0.31649(18) 0.7054(3) 0.25566(19) 0.0218(6) Uani d . 1 1
C C7 0.50369(18) 0.9516(3) 0.12932(18) 0.0205(6) Uani d . 1 1
C C8 0.47612(18) 0.4462(3) 0.18438(19) 0.0222(6) Uani d . 1 1
C C9 0.4742(2) 0.3187(3) 0.1823(2) 0.0273(7) Uani d . 1 1
H H9A 0.4557 0.2761 0.1360 0.033 Uiso calc R 1 1
C C10 0.5000 0.2551(4) 0.2500 0.0284(10) Uani d S 1 2
H H10A 0.5000 0.1676 0.2500 0.034 Uiso calc SR 1 2
C C11 0.45375(19) 0.5307(3) 0.1163(2) 0.0240(6) Uani d . 1 1
N N3 0.33875(17) 0.4432(3) 0.38628(19) 0.0312(7) Uani d . 1 1
H H3NA 0.3482 0.5016 0.3616 0.047 Uiso d R 1 1
H H3NB 0.3752 0.4039 0.4112 0.047 Uiso d R 1 1
N N4 0.25724(18) 0.3150(3) 0.45574(18) 0.0314(7) Uani d . 1 1
H H4NA 0.2971 0.2749 0.4652 0.047 Uiso d R 1 1
H H4NB 0.2158 0.2885 0.4626 0.047 Uiso d R 1 1
N N5 0.20814(17) 0.4727(3) 0.3776(2) 0.0364(8) Uani d . 1 1
H H5NA 0.2166 0.5344 0.3439 0.055 Uiso d R 1 1
H H5NB 0.1654 0.4517 0.3865 0.055 Uiso d R 1 1
C C12 0.26720(19) 0.4098(3) 0.4060(2) 0.0268(7) Uani d . 1 1
O O1W 0.39648(14) 0.2667(2) -0.01609(15) 0.0279(5) Uani d . 1 1
H H1WA 0.4195 0.2642 -0.0607 0.042 Uiso d R 1 1
H H1WB 0.4026 0.3377 0.0100 0.042 Uiso d R 1 1
O O2W 0.58669(15) 0.2479(2) 0.01935(16) 0.0310(6) Uani d . 1 1
H H2WA 0.5768 0.2747 -0.0287 0.047 Uiso d R 1 1
H H2WB 0.5631 0.1722 0.0319 0.047 Uiso d R 1 1

loop_
_atom_site_aniso_label
_atom_site_aniso_U_11
_atom_site_aniso_U_22
_atom_site_aniso_U_33
_atom_site_aniso_U_12
_atom_site_aniso_U_13
_atom_site_aniso_U_23
Zr1 0.0173(2) 0.0148(2) 0.0169(2) 0.000 -0.00061(15) 0.000
O1 0.0241(12) 0.0232(11) 0.0261(11) -0.0009(9) -0.0003(9) 0.0031(9)
O2 0.0217(12) 0.0369(15) 0.0462(15) -0.0031(11) 0.0017(11) 0.0095(12)
O3 0.0213(11) 0.0233(11) 0.0232(11) -0.0011(9) 0.0001(9) 0.0015(9)
O4 0.0327(13) 0.0314(14) 0.0444(15) -0.0070(11) -0.0008(12) 0.0144(12)
O5 0.0280(11) 0.0211(11) 0.0216(11) -0.0035(9) -0.0030(9) 0.0003(9)
O6 0.0521(16) 0.0249(12) 0.0292(13) -0.0054(11) -0.0141(12) -0.0004(10)
N1 0.0231(13) 0.0206(13) 0.0205(13) -0.0005(10) 0.0002(10) -0.0013(10)
N2 0.0149(15) 0.0161(16) 0.0203(16) 0.000 0.0013(13) 0.000
C1 0.0236(15) 0.0212(14) 0.0228(15) 0.0026(12) -0.0013(12) 0.0011(12)
C2 0.0220(16) 0.0310(18) 0.0345(19) 0.0021(13) -0.0010(14) 0.0036(15)
C3 0.0256(17) 0.0336(18) 0.0294(17) 0.0077(14) -0.0024(14) 0.0045(15)
C4 0.0311(17) 0.0233(16) 0.0276(16) 0.0032(13) -0.0045(13) 0.0055(13)
C5 0.0260(15) 0.0163(14) 0.0235(15) 0.0008(12) -0.0029(12) -0.0002(12)
C6 0.0192(14) 0.0226(15) 0.0235(15) -0.0006(11) 0.0006(12) -0.0015(12)
C7 0.0258(15) 0.0177(13) 0.0179(13) -0.0029(12) -0.0011(12) -0.0001(11)
C8 0.0199(14) 0.0238(16) 0.0230(15) -0.0014(12) 0.0018(11) -0.0023(13)
C9 0.0365(18) 0.0214(16) 0.0239(16) -0.0030(14) -0.0006(13) -0.0025(13)
C10 0.040(3) 0.020(2) 0.025(2) 0.000 -0.003(2) 0.000
C11 0.0244(15) 0.0240(16) 0.0235(15) -0.0002(12) -0.0027(12) -0.0022(12)
N3 0.0240(14) 0.0321(16) 0.0375(17) -0.0040(12) 0.0005(12) 0.0113(13)
N4 0.0269(15) 0.0324(16) 0.0348(16) -0.0033(12) 0.0041(12) 0.0093(13)
N5 0.0208(14) 0.0441(19) 0.0444(19) -0.0014(13) 0.0018(13) 0.0160(15)
C12 0.0275(17) 0.0300(17) 0.0228(16) -0.0002(14) -0.0002(12) 0.0000(13)
O1W 0.0299(12) 0.0258(12) 0.0280(12) -0.0058(10) 0.0040(10) -0.0057(10)
O2W 0.0336(13) 0.0273(12) 0.0323(13) -0.0075(10) -0.0053(11) 0.0050(10)

loop_
_atom_type_symbol
_atom_type_description
_atom_type_scat_dispersion_real
_atom_type_scat_dispersion_imag
_atom_type_scat_source
C C 0.0033 0.0016 'International Tables Vol C Tables 4.2.6.8 and 6.1.1.4'
H H 0.0000 0.0000 'International Tables Vol C Tables 4.2.6.8 and 6.1.1.4'
N N 0.0061 0.0033 'International Tables Vol C Tables 4.2.6.8 and 6.1.1.4'
O O 0.0106 0.0060 'International Tables Vol C Tables 4.2.6.8 and 6.1.1.4'
Zr Zr -2.9673 0.5597 'International Tables Vol C Tables 4.2.6.8 and 6.1.1.4'

loop_
_geom_angle_atom_site_label_1
_geom_angle_atom_site_label_2
_geom_angle_atom_site_label_3
_geom_angle_site_symmetry_1
_geom_angle_site_symmetry_3
_geom_angle
O3 Zr1 O3 . 3_655 92.30(12)
O3 Zr1 O1 . 3_655 76.29(8)
O3 Zr1 O1 3_655 3_655 133.53(8)
O3 Zr1 O1 . . 133.53(8)
O3 Zr1 O1 3_655 . 76.29(8)
O1 Zr1 O1 3_655 . 141.94(12)
O3 Zr1 O5 . . 77.18(8)
O3 Zr1 O5 3_655 . 140.67(8)
O1 Zr1 O5 3_655 . 81.18(9)
O1 Zr1 O5 . . 83.89(9)
O3 Zr1 O5 . 3_655 140.67(8)
O3 Zr1 O5 3_655 3_655 77.18(8)
O1 Zr1 O5 3_655 3_655 83.89(9)
O1 Zr1 O5 . 3_655 81.18(9)
O5 Zr1 O5 . 3_655 133.07(12)
O3 Zr1 N1 . 3_655 70.31(8)
O3 Zr1 N1 3_655 3_655 66.58(8)
O1 Zr1 N1 3_655 3_655 67.17(9)
O1 Zr1 N1 . 3_655 137.20(9)
O5 Zr1 N1 . 3_655 138.75(9)
O5 Zr1 N1 3_655 3_655 70.75(9)
O3 Zr1 N1 . . 66.58(8)
O3 Zr1 N1 3_655 . 70.31(8)
O1 Zr1 N1 3_655 . 137.20(9)
O1 Zr1 N1 . . 67.17(9)
O5 Zr1 N1 . . 70.75(9)
O5 Zr1 N1 3_655 . 138.75(9)
N1 Zr1 N1 3_655 . 115.98(13)
O3 Zr1 N2 . . 133.85(6)
O3 Zr1 N2 3_655 . 133.85(6)
O1 Zr1 N2 3_655 . 70.97(6)
O1 Zr1 N2 . . 70.97(6)
O5 Zr1 N2 . . 66.54(6)
O5 Zr1 N2 3_655 . 66.54(6)
N1 Zr1 N2 3_655 . 122.01(6)
N1 Zr1 N2 . . 122.01(6)
C6 O1 Zr1 . . 125.7(2)
C7 O3 Zr1 . . 127.11(19)
C11 O5 Zr1 . . 125.4(2)
C1 N1 C5 . . 119.5(3)
C1 N1 Zr1 . . 119.9(2)
C5 N1 Zr1 . . 120.7(2)
C8 N2 C8 . 3_655 120.5(4)
C8 N2 Zr1 . . 119.8(2)
C8 N2 Zr1 3_655 . 119.8(2)
N1 C1 C2 . . 122.2(3)
N1 C1 C6 . . 113.2(3)
C2 C1 C6 . . 124.6(3)
C3 C2 C1 . . 117.6(3)
C3 C2 H2A . . 121.2
C1 C2 H2A . . 121.2
C4 C3 C2 . . 120.5(3)
C4 C3 H3A . . 119.8
C2 C3 H3A . . 119.8
C3 C4 C5 . . 117.8(3)
C3 C4 H4A . . 121.1
C5 C4 H4A . . 121.1
N1 C5 C4 . . 122.5(3)
N1 C5 C7 . . 111.5(3)
C4 C5 C7 . . 126.0(3)
O2 C6 O1 . . 124.9(3)
O2 C6 C1 . . 121.0(3)
O1 C6 C1 . . 114.1(3)
O4 C7 O3 . . 124.9(3)
O4 C7 C5 . . 121.7(3)
O3 C7 C5 . . 113.4(3)
N2 C8 C9 . . 121.6(3)
N2 C8 C11 . . 112.6(3)
C9 C8 C11 . . 125.9(3)
C8 C9 C10 . . 118.1(3)
C8 C9 H9A . . 121.0
C10 C9 H9A . . 121.0
C9 C10 C9 . 3_655 120.2(4)
C9 C10 H10A . . 119.9
C9 C10 H10A 3_655 . 119.9
O6 C11 O5 . . 125.4(3)
O6 C11 C8 . . 121.6(3)
O5 C11 C8 . . 113.1(3)
C12 N3 H3NA . . 123.4
C12 N3 H3NB . . 115.1
H3NA N3 H3NB . . 120.4
C12 N4 H4NA . . 114.6
C12 N4 H4NB . . 119.6
H4NA N4 H4NB . . 122.8
C12 N5 H5NA . . 119.5
C12 N5 H5NB . . 120.7
H5NA N5 H5NB . . 119.5
N5 C12 N3 . . 119.5(3)
N5 C12 N4 . . 121.6(3)
N3 C12 N4 . . 118.9(3)
H1WA O1W H1WB . . 113.4
H2WA O2W H2WB . . 114.3

loop_
_geom_bond_atom_site_label_1
_geom_bond_atom_site_label_2
_geom_bond_site_symmetry_2
_geom_bond_distance
Zr1 O3 . 2.203(2)
Zr1 O3 3_655 2.203(2)
Zr1 O1 3_655 2.232(2)
Zr1 O1 . 2.232(2)
Zr1 O5 . 2.234(2)
Zr1 O5 3_655 2.234(2)
Zr1 N1 3_655 2.366(3)
Zr1 N1 . 2.366(3)
Zr1 N2 . 2.378(4)
O1 C6 . 1.304(4)
O2 C6 . 1.222(4)
O3 C7 . 1.294(4)
O4 C7 . 1.225(4)
O5 C11 . 1.297(4)
O6 C11 . 1.217(4)
N1 C1 . 1.333(4)
N1 C5 . 1.334(4)
N2 C8 . 1.336(4)
N2 C8 3_655 1.336(4)
C1 C2 . 1.393(5)
C1 C6 . 1.489(5)
C2 C3 . 1.386(5)
C2 H2A . 0.9500
C3 C4 . 1.382(5)
C3 H3A . 0.9500
C4 C5 . 1.384(4)
C4 H4A . 0.9500
C5 C7 . 1.505(4)
C8 C9 . 1.384(5)
C8 C11 . 1.503(5)
C9 C10 . 1.388(4)
C9 H9A . 0.9500
C10 C9 3_655 1.388(4)
C10 H10A . 0.9500
N3 C12 . 1.327(4)
N3 H3NA . 0.7713
N3 H3NB . 0.8647
N4 C12 . 1.329(4)
N4 H4NA . 0.8289
N4 H4NB . 0.7790
N5 C12 . 1.312(4)
N5 H5NA . 0.8832
N5 H5NB . 0.7861
O1W H1WA . 0.8370
O1W H1WB . 0.8899
O2W H2WA . 0.8620
O2W H2WB . 0.9408

loop_
_geom_hbond_atom_site_label_D
_geom_hbond_atom_site_label_H
_geom_hbond_atom_site_label_A
_geom_hbond_site_symmetry_A
_geom_hbond_distance_DH
_geom_hbond_distance_HA
_geom_hbond_distance_DA
_geom_hbond_angle_DHA
_geom_hbond_publ_flag
N3 H3NA O1 . 0.77 2.23 3.003(4) 175 yes
N3 H3NB O2W 3_655 0.86 2.15 2.930(4) 150 yes
N4 H4NA O2W 3_655 0.83 2.04 2.818(4) 156 yes
N4 H4NB O1W 2_555 0.78 2.06 2.834(4) 175 yes
N5 H5NA O2 . 0.88 1.95 2.828(4) 171 yes
N5 H5NB O3 6_556 0.79 2.45 3.143(4) 148 yes
N5 H5NB O4 6_556 0.79 2.52 3.171(4) 141 yes
O1W H1WA O3 5_665 0.84 2.33 3.041(3) 143 yes
O1W H1WA O5 5_665 0.84 2.38 3.076(3) 140 yes
O1W H1WB O6 . 0.89 1.87 2.761(3) 175 yes
O2W H2WA O5 5_665 0.86 2.07 2.909(3) 165 yes
O2W H2WA O6 5_665 0.86 2.57 3.085(3) 119 yes
O2W H2WB O4 1_545 0.94 1.84 2.745(3) 160 yes

loop_
_geom_torsion_atom_site_label_1
_geom_torsion_atom_site_label_2
_geom_torsion_atom_site_label_3
_geom_torsion_atom_site_label_4
_geom_torsion_site_symmetry_1
_geom_torsion_site_symmetry_4
_geom_torsion
O3 Zr1 O1 C6 . . -5.4(3)
O3 Zr1 O1 C6 3_655 . 74.6(2)
O1 Zr1 O1 C6 3_655 . -138.4(3)
O5 Zr1 O1 C6 . . -71.2(3)
O5 Zr1 O1 C6 3_655 . 153.4(3)
N1 Zr1 O1 C6 3_655 . 104.6(3)
N1 Zr1 O1 C6 . . 0.5(2)
N2 Zr1 O1 C6 . . -138.4(3)
O3 Zr1 O3 C7 3_655 . -59.3(2)
O1 Zr1 O3 C7 3_655 . 166.3(3)
O1 Zr1 O3 C7 . . 13.9(3)
O5 Zr1 O3 C7 . . 82.4(2)
O5 Zr1 O3 C7 3_655 . -131.8(2)
N1 Zr1 O3 C7 3_655 . -123.4(3)
N1 Zr1 O3 C7 . . 8.1(2)
N2 Zr1 O3 C7 . . 120.7(2)
O3 Zr1 O5 C11 . . 166.3(3)
O3 Zr1 O5 C11 3_655 . -116.0(3)
O1 Zr1 O5 C11 3_655 . 88.4(3)
O1 Zr1 O5 C11 . . -56.4(3)
O5 Zr1 O5 C11 3_655 . 15.4(2)
N1 Zr1 O5 C11 3_655 . 127.9(2)
N1 Zr1 O5 C11 . . -124.3(3)
N2 Zr1 O5 C11 . . 15.4(2)
O3 Zr1 N1 C1 . . 175.0(3)
O3 Zr1 N1 C1 3_655 . -83.4(2)
O1 Zr1 N1 C1 3_655 . 143.0(2)
O1 Zr1 N1 C1 . . -0.4(2)
O5 Zr1 N1 C1 . . 91.0(2)
O5 Zr1 N1 C1 3_655 . -43.3(3)
N1 Zr1 N1 C1 3_655 . -133.3(3)
N2 Zr1 N1 C1 . . 46.7(3)
O3 Zr1 N1 C5 . . -4.5(2)
O3 Zr1 N1 C5 3_655 . 97.1(2)
O1 Zr1 N1 C5 3_655 . -36.6(3)
O1 Zr1 N1 C5 . . -180.0(3)
O5 Zr1 N1 C5 . . -88.5(2)
O5 Zr1 N1 C5 3_655 . 137.1(2)
N1 Zr1 N1 C5 3_655 . 47.2(2)
N2 Zr1 N1 C5 . . -132.8(2)
O3 Zr1 N2 C8 . . -49.04(17)
O3 Zr1 N2 C8 3_655 . 130.96(17)
O1 Zr1 N2 C8 3_655 . -96.28(17)
O1 Zr1 N2 C8 . . 83.72(17)
O5 Zr1 N2 C8 . . -7.83(17)
O5 Zr1 N2 C8 3_655 . 172.17(17)
N1 Zr1 N2 C8 3_655 . -141.88(17)
N1 Zr1 N2 C8 . . 38.12(17)
O3 Zr1 N2 C8 . 3_655 130.96(17)
O3 Zr1 N2 C8 3_655 3_655 -49.04(17)
O1 Zr1 N2 C8 3_655 3_655 83.72(17)
O1 Zr1 N2 C8 . 3_655 -96.28(17)
O5 Zr1 N2 C8 . 3_655 172.17(17)
O5 Zr1 N2 C8 3_655 3_655 -7.83(17)
N1 Zr1 N2 C8 3_655 3_655 38.12(17)
N1 Zr1 N2 C8 . 3_655 -141.88(17)
C5 N1 C1 C2 . . 0.3(5)
Zr1 N1 C1 C2 . . -179.3(2)
C5 N1 C1 C6 . . 179.9(3)
Zr1 N1 C1 C6 . . 0.4(4)
N1 C1 C2 C3 . . -1.2(5)
C6 C1 C2 C3 . . 179.2(3)
C1 C2 C3 C4 . . 1.1(5)
C2 C3 C4 C5 . . -0.2(5)
C1 N1 C5 C4 . . 0.7(5)
Zr1 N1 C5 C4 . . -179.7(2)
C1 N1 C5 C7 . . -177.9(3)
Zr1 N1 C5 C7 . . 1.7(3)
C3 C4 C5 N1 . . -0.7(5)
C3 C4 C5 C7 . . 177.7(3)
Zr1 O1 C6 O2 . . 179.8(3)
Zr1 O1 C6 C1 . . -0.4(4)
N1 C1 C6 O2 . . 179.8(3)
C2 C1 C6 O2 . . -0.6(5)
N1 C1 C6 O1 . . 0.0(4)
C2 C1 C6 O1 . . 179.7(3)
Zr1 O3 C7 O4 . . 170.7(2)
Zr1 O3 C7 C5 . . -9.9(4)
N1 C5 C7 O4 . . -176.1(3)
C4 C5 C7 O4 . . 5.4(5)
N1 C5 C7 O3 . . 4.5(4)
C4 C5 C7 O3 . . -174.0(3)
C8 N2 C8 C9 3_655 . 0.9(2)
Zr1 N2 C8 C9 . . -179.1(2)
C8 N2 C8 C11 3_655 . -178.4(3)
Zr1 N2 C8 C11 . . 1.6(3)
N2 C8 C9 C10 . . -1.8(5)
C11 C8 C9 C10 . . 177.4(3)
C8 C9 C10 C9 . 3_655 0.9(2)
Zr1 O5 C11 O6 . . 160.2(3)
Zr1 O5 C11 C8 . . -19.8(4)
N2 C8 C11 O6 . . -169.6(3)
C9 C8 C11 O6 . . 11.1(5)
N2 C8 C11 O5 . . 10.4(4)
C9 C8 C11 O5 . . -168.9(3)
